data_4027813
loop_
_publ_author_name
'Gatehouse, B.M.'
'Leverett, P.'

_publ_section_title
;
 Crystal Structures of Silver Dimolybdate, Ag2 Mo2 O7, and Silver
 Ditungstate, Ag2 W2 O7
;
_journal_name_full
;
Journal of the Chemical Society. Dalton Transactions, Inorganic Chemistry
 (1972-)
;
_journal_page_first 1316
_journal_page_last 1320
_journal_volume 1976
_journal_year 1976
_chemical_formula_sum 'Ag2 Mo2 O7'
_space_group_IT_number 2
_symmetry_space_group_name_Hall '-P 1'
_symmetry_space_group_name_H-M 'P -1'
_cell_angle_alpha 110.4
_cell_angle_beta 93.3
_cell_angle_gamma 113.5
_cell_formula_units_Z 2
_cell_length_a 6.095
_cell_length_b 7.501
_cell_length_c 7.681
_cell_volume 293.843
_citation_journal_id_ASTM JCDTBI
_cod_data_source_file silver2-3_132.cif
_cod_data_source_block Ag2Mo2O7
_cod_original_cell_volume 293.8433
_cod_database_code 4027813

loop_
_symmetry_equiv_pos_as_xyz
x,y,z
-x,-y,-z

loop_
_atom_site_label
_atom_site_type_symbol
_atom_site_fract_x
_atom_site_fract_y
_atom_site_fract_z
_atom_site_occupancy
_atom_site_U_iso_or_equiv
Ag2 Ag+1 0.2155 0.2216 0.7331 1 0.0
O6 O-2 0.0767 0.3845 0.3954 1 0.0
O7 O-2 0.2477 0.4015 0.0714 1 0.0
O3 O-2 0.8526 0.2393 0.6578 1 0.0
Mo2 Mo+6 0.3292 0.3298 0.2517 1 0.0
O1 O-2 0.6264 0.0151 0.2777 1 0.0
O4 O-2 0.4912 0.3297 0.53 1 0.0
Mo1 Mo+6 0.7579 0.2716 0.4556 1 0.0
Ag1 Ag+1 0.7727 0.2625 0.9622 1 0.0
O2 O-2 0.1593 0.0566 0.1684 1 0.0
O5 O-2 0.6409 0.3672 0.2347 1 0.0
